data_4062714
_journal_name_full Organometallics
_journal_paper_doi 10.1021/om049566c
_journal_year 2004
_chemical_formula_moiety 'C44 H84 Ba2 N8'
_chemical_formula_sum 'C44 H84 Ba2 N8'
_chemical_formula_weight 999.87
_space_group_IT_number 15
_symmetry_cell_setting monoclinic
_symmetry_space_group_name_Hall '-C 2yc'
_symmetry_space_group_name_H-M 'C 1 2/c 1'
_cell_angle_alpha 90.00
_cell_angle_beta 107.347(4)
_cell_angle_gamma 90.00
_cell_formula_units_Z 4
_cell_length_a 20.420(4)
_cell_length_b 11.201(2)
_cell_length_c 23.645(5)
_cell_measurement_temperature 295(2)
_cell_volume 5162.3(17)
_diffrn_ambient_temperature 295(2)
_exptl_crystal_density_diffrn 1.287
_cod_original_sg_symbol_H-M 'C 2/c'
_cod_database_code 4062714

loop_
_symmetry_equiv_pos_as_xyz
'x, y, z'
'-x, y, -z+1/2'
'x+1/2, y+1/2, z'
'-x+1/2, y+1/2, -z+1/2'
'-x, -y, -z'
'x, -y, z-1/2'
'-x+1/2, -y+1/2, -z'
'x+1/2, -y+1/2, z-1/2'

loop_
_atom_site_label
_atom_site_type_symbol
_atom_site_fract_x
_atom_site_fract_y
_atom_site_fract_z
_atom_site_U_iso_or_equiv
_atom_site_adp_type
_atom_site_occupancy
_atom_site_symmetry_multiplicity
_atom_site_calc_flag
_atom_site_refinement_flags
_atom_site_disorder_assembly
_atom_site_disorder_group
Ba1 Ba 0.591881(5) 0.569784(9) 0.832968(5) 0.04406(5) Uani 1 1 d . . .
N1 N 0.72904(8) 0.52492(16) 0.86415(8) 0.0576(4) Uani 1 1 d . . .
N2 N 0.65974(8) 0.73805(14) 0.90887(7) 0.0556(4) Uani 1 1 d . . .
C1 C 0.74688(10) 0.6158(2) 0.83696(10) 0.0585(5) Uani 1 1 d . . .
C2 C 0.80065(14) 0.6058(3) 0.80393(14) 0.0883(8) Uani 1 1 d . . .
H2A H 0.8457 0.6047 0.8320 0.106 Uiso 1 1 calc R . .
H2B H 0.7967 0.6730 0.7779 0.106 Uiso 1 1 calc R . .
H2C H 0.7933 0.5334 0.7811 0.106 Uiso 1 1 calc R . .
C3 C 0.71805(10) 0.73165(19) 0.83409(10) 0.0573(5) Uani 1 1 d . . .
H3 H 0.7173 0.7749 0.8003 0.069 Uiso 1 1 calc R . .
C4 C 0.68999(9) 0.79260(18) 0.87453(10) 0.0555(5) Uani 1 1 d . . .
C5 C 0.69886(15) 0.92714(19) 0.87457(15) 0.0822(8) Uani 1 1 d . . .
H5A H 0.6620 0.9648 0.8853 0.099 Uiso 1 1 calc R . .
H5B H 0.6983 0.9531 0.8357 0.099 Uiso 1 1 calc R . .
H5C H 0.7418 0.9486 0.9027 0.099 Uiso 1 1 calc R . .
C6 C 0.77098(13) 0.4158(2) 0.87368(14) 0.0752(7) Uani 1 1 d . . .
H6 H 0.7993 0.4180 0.8467 0.090 Uiso 1 1 calc R . .
C7 C 0.72805(17) 0.3073(3) 0.86033(17) 0.1130(11) Uani 1 1 d . . .
H7A H 0.7566 0.2390 0.8607 0.136 Uiso 1 1 calc R . .
H7B H 0.6950 0.3149 0.8219 0.136 Uiso 1 1 calc R . .
H7C H 0.7046 0.2973 0.8897 0.136 Uiso 1 1 calc R . .
C8 C 0.8170(3) 0.4129(4) 0.9346(2) 0.219(4) Uani 1 1 d . . .
H8A H 0.8430 0.4856 0.9428 0.263 Uiso 1 1 calc R . .
H8B H 0.8477 0.3463 0.9391 0.263 Uiso 1 1 calc R . .
H8C H 0.7904 0.4048 0.9617 0.263 Uiso 1 1 calc R . .
C9 C 0.64328(11) 0.8058(2) 0.95653(11) 0.0684(6) Uani 1 1 d . . .
H9 H 0.6765 0.8708 0.9696 0.082 Uiso 1 1 calc R . .
C10 C 0.57201(14) 0.8578(3) 0.93557(13) 0.0922(9) Uani 1 1 d . . .
H10A H 0.5687 0.9111 0.9030 0.111 Uiso 1 1 calc R . .
H10B H 0.5627 0.9009 0.9674 0.111 Uiso 1 1 calc R . .
H10C H 0.5392 0.7946 0.9229 0.111 Uiso 1 1 calc R . .
C11 C 0.64924(15) 0.7222(3) 1.00762(12) 0.0976(9) Uani 1 1 d . . .
H11A H 0.6136 0.6633 0.9964 0.117 Uiso 1 1 calc R . .
H11B H 0.6448 0.7666 1.0410 0.117 Uiso 1 1 calc R . .
H11C H 0.6931 0.6834 1.0180 0.117 Uiso 1 1 calc R . .
N3 N 0.44628(7) 0.63159(13) 0.78784(6) 0.0426(3) Uani 1 1 d . . .
C12 C 0.45443(9) 0.74595(16) 0.77946(8) 0.0454(4) Uani 1 1 d . . .
C13 C 0.41363(11) 0.84240(19) 0.80005(11) 0.0639(6) Uani 1 1 d . . .
H13A H 0.3655 0.8302 0.7814 0.077 Uiso 1 1 calc R . .
H13B H 0.4266 0.9196 0.7894 0.077 Uiso 1 1 calc R . .
H13C H 0.4232 0.8379 0.8423 0.077 Uiso 1 1 calc R . .
C14 C 0.5000 0.7937(2) 0.7500 0.0498(6) Uani 1 2 d S . .
H14 H 0.5000 0.8768 0.7500 0.060 Uiso 1 2 calc SR . .
C15 C 0.39563(11) 0.59363(19) 0.81824(10) 0.0556(5) Uani 1 1 d . . .
H15 H 0.3569 0.6494 0.8080 0.067 Uiso 1 1 calc R . .
C16 C 0.36955(12) 0.4694(2) 0.79789(11) 0.0672(6) Uani 1 1 d . . .
H16A H 0.3460 0.4707 0.7562 0.081 Uiso 1 1 calc R . .
H16B H 0.3385 0.4438 0.8190 0.081 Uiso 1 1 calc R . .
H16C H 0.4076 0.4151 0.8056 0.081 Uiso 1 1 calc R . .
C17 C 0.42766(17) 0.5926(3) 0.88527(12) 0.0928(9) Uani 1 1 d . . .
H17A H 0.4669 0.5407 0.8955 0.111 Uiso 1 1 calc R . .
H17B H 0.3946 0.5645 0.9037 0.111 Uiso 1 1 calc R . .
H17C H 0.4417 0.6720 0.8988 0.111 Uiso 1 1 calc R . .
N4 N 0.54484(8) 0.34476(15) 0.85330(7) 0.0556(4) Uani 1 1 d . . .
C18 C 0.52744(11) 0.27298(17) 0.80683(10) 0.0584(5) Uani 1 1 d . . .
C19 C 0.5424(2) 0.1400(2) 0.81433(14) 0.1211(13) Uani 1 1 d . . .
H19A H 0.5792 0.1266 0.8500 0.145 Uiso 1 1 calc R . .
H19B H 0.5553 0.1107 0.7810 0.145 Uiso 1 1 calc R . .
H19C H 0.5021 0.0987 0.8167 0.145 Uiso 1 1 calc R . .
C20 C 0.5000 0.3224(2) 0.7500 0.0507(6) Uani 1 2 d S . .
H20 H 0.5000 0.4054 0.7500 0.061 Uiso 1 2 calc SR . .
C21 C 0.56904(14) 0.2963(2) 0.91409(11) 0.0776(7) Uani 1 1 d . . .
H21 H 0.6023 0.2324 0.9153 0.093 Uiso 1 1 calc R . .
C22 C 0.60411(18) 0.3952(3) 0.95584(12) 0.0963(9) Uani 1 1 d . . .
H22A H 0.6411 0.4271 0.9432 0.116 Uiso 1 1 calc R . .
H22B H 0.6218 0.3638 0.9953 0.116 Uiso 1 1 calc R . .
H22C H 0.5716 0.4573 0.9555 0.116 Uiso 1 1 calc R . .
C23 C 0.50995(18) 0.2460(4) 0.93347(16) 0.1281(14) Uani 1 1 d . . .
H23A H 0.4773 0.3082 0.9326 0.154 Uiso 1 1 calc R . .
H23B H 0.5272 0.2151 0.9730 0.154 Uiso 1 1 calc R . .
H23C H 0.4881 0.1830 0.9070 0.154 Uiso 1 1 calc R . .

loop_
_atom_site_aniso_label
_atom_site_aniso_U_11
_atom_site_aniso_U_22
_atom_site_aniso_U_33
_atom_site_aniso_U_23
_atom_site_aniso_U_13
_atom_site_aniso_U_12
Ba1 0.03955(7) 0.04766(7) 0.04625(7) -0.00046(5) 0.01474(5) 0.00083(4)
N1 0.0462(9) 0.0566(9) 0.0707(11) -0.0060(9) 0.0185(8) 0.0119(8)
N2 0.0457(9) 0.0600(10) 0.0591(10) -0.0149(8) 0.0126(8) 0.0013(7)
C1 0.0415(10) 0.0688(13) 0.0660(13) -0.0114(11) 0.0172(9) 0.0033(9)
C2 0.0684(16) 0.0985(19) 0.114(2) -0.0074(17) 0.0522(17) 0.0043(14)
C3 0.0486(10) 0.0618(12) 0.0618(12) 0.0031(10) 0.0169(9) 0.0019(9)
C4 0.0399(9) 0.0555(11) 0.0664(13) -0.0029(10) 0.0086(9) 0.0027(8)
C5 0.0802(18) 0.0563(14) 0.113(2) -0.0050(13) 0.0331(17) 0.0025(11)
C6 0.0586(14) 0.0660(15) 0.103(2) -0.0041(13) 0.0271(14) 0.0191(11)
C7 0.101(2) 0.0675(17) 0.160(3) -0.0077(19) 0.022(2) 0.0245(16)
C8 0.221(6) 0.140(4) 0.185(5) -0.057(3) -0.111(4) 0.113(4)
C9 0.0553(12) 0.0754(15) 0.0750(15) -0.0279(12) 0.0202(11) -0.0040(10)
C10 0.0795(18) 0.098(2) 0.105(2) -0.0115(17) 0.0378(16) 0.0262(15)
C11 0.0840(18) 0.147(3) 0.0601(15) -0.0176(17) 0.0190(13) 0.0193(18)
N3 0.0405(7) 0.0432(8) 0.0500(8) -0.0011(6) 0.0227(7) 0.0017(6)
C12 0.0397(9) 0.0443(9) 0.0542(11) -0.0064(8) 0.0173(8) 0.0052(7)
C13 0.0598(12) 0.0529(11) 0.0855(15) -0.0142(11) 0.0315(11) 0.0100(9)
C14 0.0496(14) 0.0343(12) 0.0692(17) 0.000 0.0234(13) 0.000
C15 0.0488(11) 0.0656(12) 0.0626(12) 0.0009(10) 0.0322(10) 0.0010(9)
C16 0.0648(13) 0.0747(14) 0.0731(15) 0.0061(12) 0.0374(12) -0.0166(11)
C17 0.108(2) 0.122(2) 0.0627(16) -0.0128(15) 0.0485(16) -0.0315(18)
N4 0.0611(10) 0.0527(9) 0.0531(9) 0.0124(8) 0.0174(8) 0.0011(8)
C18 0.0627(12) 0.0396(10) 0.0705(13) 0.0098(9) 0.0161(10) -0.0012(9)
C19 0.172(3) 0.0424(14) 0.110(2) 0.0123(14) -0.017(2) 0.0078(16)
C20 0.0571(15) 0.0313(12) 0.0616(16) 0.000 0.0142(13) 0.000
C21 0.0842(16) 0.0859(17) 0.0632(14) 0.0278(13) 0.0226(12) 0.0039(13)
C22 0.113(2) 0.120(2) 0.0504(14) 0.0101(15) 0.0155(15) 0.0121(19)
C23 0.125(3) 0.164(3) 0.106(2) 0.061(2) 0.051(2) -0.014(2)

loop_
_geom_bond_atom_site_label_1
_geom_bond_atom_site_label_2
_geom_bond_distance
_geom_bond_site_symmetry_2
_geom_bond_publ_flag
Ba1 N2 2.6853(16) . ?
Ba1 N1 2.7220(17) . ?
Ba1 N4 2.7896(17) . ?
Ba1 N3 2.8140(15) 2_656 ?
Ba1 N3 2.9268(15) . ?
Ba1 C3 3.144(2) . ?
Ba1 C4 3.168(2) . ?
Ba1 C1 3.180(2) . ?
Ba1 C12 3.2180(19) 2_656 ?
Ba1 C12 3.3549(18) . ?
Ba1 C14 3.3861(19) . ?
Ba1 Ba1 4.5492(7) 2_656 ?
N1 C1 1.312(3) . ?
N1 C6 1.470(3) . ?
N2 C4 1.309(3) . ?
N2 C9 1.478(2) . ?
C1 C3 1.418(3) . ?
C1 C2 1.529(3) . ?
C3 C4 1.427(3) . ?
C4 C5 1.518(3) . ?
C6 C8 1.466(5) . ?
C6 C7 1.477(4) . ?
C9 C11 1.504(4) . ?
C9 C10 1.508(3) . ?
N3 C12 1.314(2) . ?
N3 C15 1.487(2) . ?
N3 Ba1 2.8140(15) 2_656 ?
C12 C14 1.423(2) . ?
C12 C13 1.530(2) . ?
C12 Ba1 3.2181(19) 2_656 ?
C14 C12 1.423(2) 2_656 ?
C14 Ba1 3.3861(19) 2_656 ?
C15 C16 1.516(3) . ?
C15 C17 1.524(4) . ?
N4 C18 1.322(3) . ?
N4 C21 1.477(3) . ?
C18 C20 1.406(2) . ?
C18 C19 1.521(3) . ?
C20 C18 1.406(2) 2_656 ?
C21 C22 1.515(4) . ?
C21 C23 1.521(4) . ?
